data_1532062
loop_
_publ_author_name
'Riabov, A.B.'
'Hauback, B.C.'
'Denys, R.V.'
'Yartys', V.A.'

_publ_section_title
;
 Zr4 Al3 D2.68 and Zr3 Al2 D2.26: new Zr-containing intermetallic hydrides
 with ordered hydrogen sublattice
;
_journal_name_full 'Journal of Alloys Compd.'
_journal_page_first 91
_journal_page_last 95
_journal_volume 356
_journal_year 2003
_chemical_formula_sum 'Al2 D2.26 Zr3'
_chemical_name_systematic 'Zr3 Al2 D2.26'
_space_group_IT_number 136
_symmetry_space_group_name_Hall '-P 4n 2n'
_symmetry_space_group_name_H-M 'P 42/m n m'
_cell_angle_alpha 90
_cell_angle_beta 90
_cell_angle_gamma 90
_cell_formula_units_Z 4
_cell_length_a 7.597
_cell_length_b 7.597
_cell_length_c 7.2613
_cell_volume 419.082
_citation_journal_id_ASTM JALCEU
_cod_data_source_file Riabov_JALCEU_2003_1433.cif
_cod_data_source_block D2.26Al2Zr3
_cod_original_cell_volume 419.0817
_cod_original_formula_sum 'D2.26 Al2 Zr3'
_cod_database_code 1532062

loop_
_symmetry_equiv_pos_as_xyz
x,y,z
-y+1/2,x+1/2,z+1/2
-x,-y,z
y+1/2,-x+1/2,z+1/2
x+1/2,-y+1/2,-z+1/2
y,x,-z
-x+1/2,y+1/2,-z+1/2
-y,-x,-z
-x,-y,-z
y-1/2,-x-1/2,-z-1/2
x,y,-z
-y-1/2,x-1/2,-z-1/2
-x-1/2,y-1/2,z-1/2
-y,-x,z
x-1/2,-y-1/2,z-1/2
y,x,z

loop_
_atom_site_label
_atom_site_type_symbol
_atom_site_fract_x
_atom_site_fract_y
_atom_site_fract_z
_atom_site_occupancy
_atom_site_U_iso_or_equiv
Zr1 Zr 0 0.5 0.25 1 0.0
Zr3 Zr 0.1969 0.8031 0 1 0.0
Al1 Al 0.1226 0.1226 0.2103 1 0.0
D2 D 0.235 0.389 0.274 0.064 0.0
Zr2 Zr 0.3465 0.3465 0 1 0.0
D1 D 0.1379 0.5329 0 1 0.0
